data_4328810
loop_
_publ_author_name
'George N. Oh'
'Eun Sang Choi'
'James A. Ibers'

_publ_contact_author_address
;
Department of Chemistry
Northwestern University
Evanston, IL 60208-3113
;
_publ_contact_author_email ibers@chem.northwestern.edu
_publ_contact_author_fax '1 847 491 2976'
_publ_contact_author_name 'James A. Ibers'
_publ_contact_author_phone '1 847 491 5449'
_publ_section_title
;
 Syntheses and Characterization of Nine Quaternary Uranium Chalcogenides
 Among the Compounds A2M3UQ6 (A = K, Rb, Cs; M = Pd, Pt; Q = S, Se)
;
_journal_name_full 'Inorganic Chemistry'
_journal_page_first 4224
_journal_page_last 4230
_journal_paper_doi 10.1021/ic2027048
_journal_volume 51
_journal_year 2012
_chemical_formula_sum 'Cs2 Pd3 S6 U'
_chemical_formula_weight 1015.41
_chemical_name_systematic
; 
 Dicaesium tripalladium(II) uranium(IV) sulfide
;
_space_group_IT_number 69
_symmetry_cell_setting orthorhombic
_symmetry_space_group_name_Hall '-F 2 2'
_symmetry_space_group_name_H-M 'F m m m'
_atom_sites_solution_primary direct
_atom_sites_solution_secondary difmap
_audit_creation_method SHELXL-97
_cell_angle_alpha 90.00
_cell_angle_beta 90.00
_cell_angle_gamma 90.00
_cell_formula_units_Z 8
_cell_length_a 9.7874(4)
_cell_length_b 15.0077(4)
_cell_length_c 16.9773(7)
_cell_measurement_reflns_used 9945
_cell_measurement_temperature 100(2)
_cell_measurement_theta_max 28.315
_cell_measurement_theta_min 2.397
_cell_volume 2493.73(16)
_computing_cell_refinement 'SAINT (Bruker, 2009)'
_computing_data_collection 'APEX2 (Bruker, 2009)'
_computing_data_reduction SAINT
_computing_molecular_graphics 'Crystalmaker (Palmer, 2009)'
_computing_publication_material 'SHELXL (Sheldrick, 2008a)'
_computing_structure_refinement 'SHELXL (Sheldrick, 2008a)'
_computing_structure_solution 'SHELXS (Sheldrick, 2008a)'
_diffrn_ambient_temperature 100(2)
_diffrn_measured_fraction_theta_full 0.950
_diffrn_measured_fraction_theta_max 0.950
_diffrn_measurement_device_type 'Bruker APEXII CCD'
_diffrn_measurement_method /w
_diffrn_radiation_monochromator graphite
_diffrn_radiation_source 'fine-focus sealed tube'
_diffrn_radiation_type MoK\a
_diffrn_radiation_wavelength 0.71073
_diffrn_reflns_av_R_equivalents 0.0000
_diffrn_reflns_av_sigmaI/netI 0.0257
_diffrn_reflns_limit_h_max 13
_diffrn_reflns_limit_h_min 0
_diffrn_reflns_limit_k_max 19
_diffrn_reflns_limit_k_min 0
_diffrn_reflns_limit_l_max 22
_diffrn_reflns_limit_l_min 0
_diffrn_reflns_number 1393
_diffrn_reflns_theta_full 28.70
_diffrn_reflns_theta_max 28.70
_diffrn_reflns_theta_min 2.40
_exptl_absorpt_coefficient_mu 23.910
_exptl_absorpt_correction_T_max 0.3056
_exptl_absorpt_correction_T_min 0.1127
_exptl_absorpt_correction_type numerical
_exptl_absorpt_process_details 'TWINABS (Sheldrick, 2008c)'
_exptl_crystal_colour black
_exptl_crystal_density_diffrn 5.409
_exptl_crystal_description 'hexagonal prism'
_exptl_crystal_F_000 3488
_exptl_crystal_size_max 0.16
_exptl_crystal_size_mid 0.14
_exptl_crystal_size_min 0.07
_refine_diff_density_max 2.721
_refine_diff_density_min -2.029
_refine_diff_density_rms 0.318
_refine_ls_extinction_method none
_refine_ls_goodness_of_fit_ref 1.269
_refine_ls_matrix_type full
_refine_ls_number_parameters 39
_refine_ls_number_reflns 1393
_refine_ls_number_restraints 0
_refine_ls_restrained_S_all 1.269
_refine_ls_R_factor_all 0.0259
_refine_ls_R_factor_gt 0.0247
_refine_ls_shift/su_max 0.001
_refine_ls_shift/su_mean 0.000
_refine_ls_structure_factor_coef Fsqd
_refine_ls_weighting_details
;
 calc 1/[\s^2^(Fo^2^)+(0.0293Fo^2^)^2^] 
;
_refine_ls_weighting_scheme calc
_refine_ls_wR_factor_gt 0.0626
_refine_ls_wR_factor_ref 0.0629
_reflns_number_gt 1330
_reflns_number_total 1393
_reflns_threshold_expression >2sigma(I)
_cod_data_source_file ic2027048_si_002_4.cif
_cod_data_source_block csupds
_cod_database_code 4328810

loop_
_symmetry_equiv_pos_as_xyz
'x, y, z'
'-x, -y, z'
'-x, y, -z'
'x, -y, -z'
'x, y+1/2, z+1/2'
'-x, -y+1/2, z+1/2'
'-x, y+1/2, -z+1/2'
'x, -y+1/2, -z+1/2'
'x+1/2, y, z+1/2'
'-x+1/2, -y, z+1/2'
'-x+1/2, y, -z+1/2'
'x+1/2, -y, -z+1/2'
'x+1/2, y+1/2, z'
'-x+1/2, -y+1/2, z'
'-x+1/2, y+1/2, -z'
'x+1/2, -y+1/2, -z'
'-x, -y, -z'
'x, y, -z'
'x, -y, z'
'-x, y, z'
'-x, -y+1/2, -z+1/2'
'x, y+1/2, -z+1/2'
'x, -y+1/2, z+1/2'
'-x, y+1/2, z+1/2'
'-x+1/2, -y, -z+1/2'
'x+1/2, y, -z+1/2'
'x+1/2, -y, z+1/2'
'-x+1/2, y, z+1/2'
'-x+1/2, -y+1/2, -z'
'x+1/2, y+1/2, -z'
'x+1/2, -y+1/2, z'
'-x+1/2, y+1/2, z'

loop_
_atom_site_label
_atom_site_type_symbol
_atom_site_fract_x
_atom_site_fract_y
_atom_site_fract_z
_atom_site_U_iso_or_equiv
_atom_site_adp_type
_atom_site_occupancy
_atom_site_symmetry_multiplicity
_atom_site_calc_flag
_atom_site_refinement_flags
U1 U 0.0000 0.0000 0.16682(2) 0.00672(10) Uani 1 4 d S
Cs1 Cs 0.2500 0.2500 0.2500 0.00684(13) Uani 1 4 d S
Cs2 Cs 0.0000 0.29554(4) 0.0000 0.01309(15) Uani 1 4 d S
Pd1 Pd 0.33909(5) 0.0000 0.15741(3) 0.00628(13) Uani 1 2 d S
Pd2 Pd 0.17717(8) 0.0000 0.0000 0.00610(17) Uani 1 4 d S
S1 S 0.19215(13) 0.10681(8) 0.10024(8) 0.0071(2) Uani 1 1 d .
S2 S 0.0000 0.10515(12) 0.29952(10) 0.0074(3) Uani 1 2 d S

loop_
_atom_site_aniso_label
_atom_site_aniso_U_11
_atom_site_aniso_U_22
_atom_site_aniso_U_33
_atom_site_aniso_U_23
_atom_site_aniso_U_13
_atom_site_aniso_U_12
U1 0.0056(2) 0.00690(18) 0.00766(19) 0.000 0.000 0.000
Cs1 0.0061(3) 0.0058(3) 0.0086(3) 0.000 0.000 0.000
Cs2 0.0109(3) 0.0163(3) 0.0121(3) 0.000 0.000 0.000
Pd1 0.0049(3) 0.0063(3) 0.0076(3) 0.000 -0.00070(19) 0.000
Pd2 0.0066(4) 0.0061(4) 0.0056(4) 0.000 0.000 0.000
S1 0.0058(6) 0.0069(6) 0.0085(6) -0.0001(5) -0.0004(5) -0.0004(5)
S2 0.0067(8) 0.0066(8) 0.0089(8) 0.0002(6) 0.000 0.000

loop_
_atom_type_symbol
_atom_type_description
_atom_type_scat_dispersion_real
_atom_type_scat_dispersion_imag
_atom_type_scat_source
S S 0.1246 0.1234 'International Tables Vol C Tables 4.2.6.8 and 6.1.1.4'
Pd Pd -0.9988 1.0072 'International Tables Vol C Tables 4.2.6.8 and 6.1.1.4'
Cs Cs -0.3680 2.1192 'International Tables Vol C Tables 4.2.6.8 and 6.1.1.4'
U U -9.6767 9.6646 'International Tables Vol C Tables 4.2.6.8 and 6.1.1.4'

loop_
_geom_angle_atom_site_label_1
_geom_angle_atom_site_label_2
_geom_angle_atom_site_label_3
_geom_angle
_geom_angle_site_symmetry_1
_geom_angle_site_symmetry_3
S1 U1 S1 130.83(6) . 2
S1 U1 S1 87.59(5) . 20
S1 U1 S1 72.30(5) 2 20
S1 U1 S1 72.30(5) . 19
S1 U1 S1 87.59(5) 2 19
S1 U1 S1 130.83(6) 20 19
S1 U1 S2 90.13(4) . .
S1 U1 S2 132.78(3) 2 .
S1 U1 S2 90.13(4) 20 .
S1 U1 S2 132.78(3) 19 .
S1 U1 S2 132.78(3) . 2
S1 U1 S2 90.13(4) 2 2
S1 U1 S2 132.78(3) 20 2
S1 U1 S2 90.13(4) 19 2
S2 U1 S2 70.02(7) . 2
S1 U1 Pd2 44.26(3) . .
S1 U1 Pd2 90.38(3) 2 .
S1 U1 Pd2 90.38(3) 20 .
S1 U1 Pd2 44.26(3) 19 .
S2 U1 Pd2 134.31(3) . .
S2 U1 Pd2 134.31(3) 2 .
S1 U1 Pd2 90.38(3) . 17
S1 U1 Pd2 44.26(3) 2 17
S1 U1 Pd2 44.26(3) 20 17
S1 U1 Pd2 90.38(3) 19 17
S2 U1 Pd2 134.31(3) . 17
S2 U1 Pd2 134.31(3) 2 17
Pd2 U1 Pd2 62.95(2) . 17
S1 U1 Pd1 44.66(3) . .
S1 U1 Pd1 132.16(3) 2 .
S1 U1 Pd1 132.16(3) 20 .
S1 U1 Pd1 44.66(3) 19 .
S2 U1 Pd1 92.258(9) . .
S2 U1 Pd1 92.258(9) 2 .
Pd2 U1 Pd1 55.767(14) . .
Pd2 U1 Pd1 118.720(18) 17 .
S1 U1 Pd1 132.16(3) . 2
S1 U1 Pd1 44.66(3) 2 2
S1 U1 Pd1 44.66(3) 20 2
S1 U1 Pd1 132.16(3) 19 2
S2 U1 Pd1 92.258(9) . 2
S2 U1 Pd1 92.258(9) 2 2
Pd2 U1 Pd1 118.719(18) . 2
Pd2 U1 Pd1 55.765(14) 17 2
Pd1 U1 Pd1 174.49(2) . 2
S1 U1 Pd1 92.57(3) . 25
S1 U1 Pd1 133.71(3) 2 25
S1 U1 Pd1 133.71(3) 20 25
S1 U1 Pd1 92.57(3) 19 25
S2 U1 Pd1 43.59(3) . 25
S2 U1 Pd1 43.59(3) 2 25
Pd2 U1 Pd1 120.700(15) . 25
Pd2 U1 Pd1 176.346(15) 17 25
Pd1 U1 Pd1 64.934(15) . 25
Pd1 U1 Pd1 120.581(14) 2 25
S1 U1 Pd1 133.70(3) . 26_455
S1 U1 Pd1 92.57(3) 2 26_455
S1 U1 Pd1 92.57(3) 20 26_455
S1 U1 Pd1 133.71(3) 19 26_455
S2 U1 Pd1 43.59(3) . 26_455
S2 U1 Pd1 43.59(3) 2 26_455
Pd2 U1 Pd1 176.347(15) . 26_455
Pd2 U1 Pd1 120.700(15) 17 26_455
Pd1 U1 Pd1 120.580(14) . 26_455
Pd1 U1 Pd1 64.934(15) 2 26_455
Pd1 U1 Pd1 55.647(19) 25 26_455
S1 Cs1 S1 160.69(4) . 8
S1 Cs1 S1 100.95(4) . 11
S1 Cs1 S1 82.31(4) 8 11
S1 Cs1 S1 82.31(4) . 14
S1 Cs1 S1 100.95(4) 8 14
S1 Cs1 S1 160.69(4) 11 14
S1 Cs1 S2 135.90(3) . 14
S1 Cs1 S2 61.62(3) 8 14
S1 Cs1 S2 95.78(4) 11 14
S1 Cs1 S2 69.91(3) 14 14
S1 Cs1 S2 61.62(3) . 26
S1 Cs1 S2 135.90(3) 8 26
S1 Cs1 S2 69.91(3) 11 26
S1 Cs1 S2 95.78(4) 14 26
S2 Cs1 S2 87.21(4) 14 26
S1 Cs1 S2 95.78(4) . 21
S1 Cs1 S2 69.91(3) 8 21
S1 Cs1 S2 135.90(3) 11 21
S1 Cs1 S2 61.62(3) 14 21
S2 Cs1 S2 99.93(5) 14 21
S2 Cs1 S2 151.19(6) 26 21
S1 Cs1 S2 69.91(3) . .
S1 Cs1 S2 95.78(4) 8 .
S1 Cs1 S2 61.62(3) 11 .
S1 Cs1 S2 135.90(3) 14 .
S2 Cs1 S2 151.19(6) 14 .
S2 Cs1 S2 99.93(5) 26 .
S2 Cs1 S2 87.21(4) 21 .
S1 Cs1 Pd1 34.59(2) . .
S1 Cs1 Pd1 153.32(2) 8 .
S1 Cs1 Pd1 71.06(2) 11 .
S1 Cs1 Pd1 104.73(2) 14 .
S2 Cs1 Pd1 121.49(2) 14 .
S2 Cs1 Pd1 34.32(2) 26 .
S2 Cs1 Pd1 129.64(3) 21 .
S2 Cs1 Pd1 70.47(3) . .
S1 Cs1 Pd1 153.32(2) . 22
S1 Cs1 Pd1 34.59(2) 8 22
S1 Cs1 Pd1 104.73(2) 11 22
S1 Cs1 Pd1 71.06(2) 14 22
S2 Cs1 Pd1 34.32(2) 14 22
S2 Cs1 Pd1 121.49(2) 26 22
S2 Cs1 Pd1 70.47(3) 21 22
S2 Cs1 Pd1 129.64(3) . 22
Pd1 Cs1 Pd1 155.802(15) . 22
S1 Cs1 Pd1 71.06(2) . 25
S1 Cs1 Pd1 104.73(2) 8 25
S1 Cs1 Pd1 34.59(2) 11 25
S1 Cs1 Pd1 153.32(2) 14 25
S2 Cs1 Pd1 129.64(3) 14 25
S2 Cs1 Pd1 70.47(3) 26 25
S2 Cs1 Pd1 121.49(2) 21 25
S2 Cs1 Pd1 34.32(2) . 25
Pd1 Cs1 Pd1 51.199(13) . 25
Pd1 Cs1 Pd1 135.600(14) 22 25
S1 Cs1 Pd1 104.73(2) . 14
S1 Cs1 Pd1 71.06(2) 8 14
S1 Cs1 Pd1 153.32(2) 11 14
S1 Cs1 Pd1 34.59(2) 14 14
S2 Cs1 Pd1 70.47(3) 14 14
S2 Cs1 Pd1 129.64(3) 26 14
S2 Cs1 Pd1 34.32(2) 21 14
S2 Cs1 Pd1 121.49(2) . 14
Pd1 Cs1 Pd1 135.600(14) . 14
Pd1 Cs1 Pd1 51.200(13) 22 14
Pd1 Cs1 Pd1 155.803(15) 25 14
S2 Cs2 S2 132.71(6) 21 6_554
S2 Cs2 S1 55.16(2) 21 14
S2 Cs2 S1 104.97(3) 6_554 14
S2 Cs2 S1 104.97(3) 21 16_455
S2 Cs2 S1 55.16(2) 6_554 16_455
S1 Cs2 S1 134.09(4) 14 16_455
S2 Cs2 S1 104.97(3) 21 29
S2 Cs2 S1 55.16(2) 6_554 29
S1 Cs2 S1 53.85(4) 14 29
S1 Cs2 S1 106.60(4) 16_455 29
S2 Cs2 S1 55.16(2) 21 31_455
S2 Cs2 S1 104.97(3) 6_554 31_455
S1 Cs2 S1 106.60(4) 14 31_455
S1 Cs2 S1 53.85(4) 16_455 31_455
S1 Cs2 S1 134.09(4) 29 31_455
S2 Cs2 S1 83.62(3) 21 .
S2 Cs2 S1 135.14(3) 6_554 .
S1 Cs2 S1 72.02(3) 14 .
S1 Cs2 S1 152.85(3) 16_455 .
S1 Cs2 S1 95.55(3) 29 .
S1 Cs2 S1 118.98(3) 31_455 .
S2 Cs2 S1 135.14(3) 21 3
S2 Cs2 S1 83.62(3) 6_554 3
S1 Cs2 S1 152.85(3) 14 3
S1 Cs2 S1 72.02(3) 16_455 3
S1 Cs2 S1 118.98(3) 29 3
S1 Cs2 S1 95.55(3) 31_455 3
S1 Cs2 S1 83.69(4) . 3
S2 Cs2 S1 83.62(3) 21 20
S2 Cs2 S1 135.14(3) 6_554 20
S1 Cs2 S1 118.98(3) 14 20
S1 Cs2 S1 95.55(3) 16_455 20
S1 Cs2 S1 152.85(3) 29 20
S1 Cs2 S1 72.02(3) 31_455 20
S1 Cs2 S1 59.29(4) . 20
S1 Cs2 S1 53.18(4) 3 20
S2 Cs2 S1 135.14(3) 21 18
S2 Cs2 S1 83.62(3) 6_554 18
S1 Cs2 S1 95.55(3) 14 18
S1 Cs2 S1 118.98(3) 16_455 18
S1 Cs2 S1 72.02(3) 29 18
S1 Cs2 S1 152.85(3) 31_455 18
S1 Cs2 S1 53.18(4) . 18
S1 Cs2 S1 59.29(4) 3 18
S1 Cs2 S1 83.69(4) 20 18
S2 Cs2 Pd1 32.53(2) 21 14
S2 Cs2 Pd1 106.20(3) 6_554 14
S1 Cs2 Pd1 32.75(2) 14 14
S1 Cs2 Pd1 107.01(2) 16_455 14
S1 Cs2 Pd1 73.36(2) 29 14
S1 Cs2 Pd1 74.80(2) 31_455 14
S1 Cs2 Pd1 94.08(2) . 14
S1 Cs2 Pd1 167.58(2) 3 14
S1 Cs2 Pd1 115.36(2) 20 14
S1 Cs2 Pd1 128.282(19) 18 14
S2 Cs2 Pd1 32.53(2) 21 13_455
S2 Cs2 Pd1 106.20(3) 6_554 13_455
S1 Cs2 Pd1 74.80(2) 14 13_455
S1 Cs2 Pd1 73.36(2) 16_455 13_455
S1 Cs2 Pd1 107.01(2) 29 13_455
S1 Cs2 Pd1 32.75(2) 31_455 13_455
S1 Cs2 Pd1 115.36(2) . 13_455
S1 Cs2 Pd1 128.282(19) 3 13_455
S1 Cs2 Pd1 94.09(2) 20 13_455
S1 Cs2 Pd1 167.58(2) 18 13_455
Pd1 Cs2 Pd1 42.316(15) 14 13_455
S2 Pd1 S2 84.54(7) 26 25
S2 Pd1 S1 173.27(5) 26 19
S2 Pd1 S1 94.61(5) 25 19
S2 Pd1 S1 94.61(5) 26 .
S2 Pd1 S1 173.27(5) 25 .
S1 Pd1 S1 85.46(6) 19 .
S2 Pd1 Pd2 127.62(5) 26 .
S2 Pd1 Pd2 127.62(5) 25 .
S1 Pd1 Pd2 48.39(3) 19 .
S1 Pd1 Pd2 48.40(3) . .
S2 Pd1 Pd1 47.84(3) 26 2_655
S2 Pd1 Pd1 47.84(3) 25 2_655
S1 Pd1 Pd1 127.51(3) 19 2_655
S1 Pd1 Pd1 127.51(3) . 2_655
Pd2 Pd1 Pd1 120.669(16) . 2_655
S2 Pd1 U1 130.95(3) 26 .
S2 Pd1 U1 130.95(3) 25 .
S1 Pd1 U1 53.96(3) 19 .
S1 Pd1 U1 53.96(3) . .
Pd2 Pd1 U1 62.087(17) . .
Pd1 Pd1 U1 177.244(11) 2_655 .
S2 Pd1 U1 53.92(4) 26 25
S2 Pd1 U1 53.92(4) 25 25
S1 Pd1 U1 130.36(3) 19 25
S1 Pd1 U1 130.36(3) . 25
Pd2 Pd1 U1 177.15(2) . 25
Pd1 Pd1 U1 62.177(9) 2_655 25
U1 Pd1 U1 115.067(15) . 25
S2 Pd1 Cs1 54.29(3) 26 .
S2 Pd1 Cs1 129.01(5) 25 .
S1 Pd1 Cs1 129.76(3) 19 .
S1 Pd1 Cs1 54.24(3) . .
Pd2 Pd1 Cs1 102.596(10) . .
Pd1 Pd1 Cs1 102.099(7) 2_655 .
U1 Pd1 Cs1 76.848(8) . .
U1 Pd1 Cs1 76.330(8) 25 .
S2 Pd1 Cs1 129.01(5) 26 25
S2 Pd1 Cs1 54.29(3) 25 25
S1 Pd1 Cs1 54.25(3) 19 25
S1 Pd1 Cs1 129.76(3) . 25
Pd2 Pd1 Cs1 102.596(10) . 25
Pd1 Pd1 Cs1 102.099(7) 2_655 25
U1 Pd1 Cs1 76.848(8) . 25
U1 Pd1 Cs1 76.330(8) 25 25
Cs1 Pd1 Cs1 128.801(13) . 25
S2 Pd1 Cs2 114.94(3) 26 13_545
S2 Pd1 Cs2 58.37(4) 25 13_545
S1 Pd1 Cs2 59.39(3) 19 13_545
S1 Pd1 Cs2 116.44(4) . 13_545
Pd2 Pd1 Cs2 69.958(12) . 13_545
Pd1 Pd1 Cs2 68.842(7) 2_655 13_545
U1 Pd1 Cs2 112.953(12) . 13_545
U1 Pd1 Cs2 111.914(11) 25 13_545
Cs1 Pd1 Cs2 160.271(12) . 13_545
Cs1 Pd1 Cs2 70.904(6) 25 13_545
S2 Pd1 Cs2 58.37(4) 26 29
S2 Pd1 Cs2 114.94(3) 25 29
S1 Pd1 Cs2 116.44(4) 19 29
S1 Pd1 Cs2 59.39(3) . 29
Pd2 Pd1 Cs2 69.958(12) . 29
Pd1 Pd1 Cs2 68.842(7) 2_655 29
U1 Pd1 Cs2 112.953(12) . 29
U1 Pd1 Cs2 111.914(11) 25 29
Cs1 Pd1 Cs2 70.904(6) . 29
Cs1 Pd1 Cs2 160.271(12) 25 29
Cs2 Pd1 Cs2 89.379(15) 13_545 29
S1 Pd2 S1 93.19(6) 4 19
S1 Pd2 S1 86.36(6) 4 18
S1 Pd2 S1 172.82(7) 19 18
S1 Pd2 S1 172.82(7) 4 .
S1 Pd2 S1 86.36(6) 19 .
S1 Pd2 S1 93.19(6) 18 .
S1 Pd2 Pd1 48.94(3) 4 18
S1 Pd2 Pd1 126.37(4) 19 18
S1 Pd2 Pd1 48.94(3) 18 18
S1 Pd2 Pd1 126.37(4) . 18
S1 Pd2 Pd1 126.37(4) 4 .
S1 Pd2 Pd1 48.94(3) 19 .
S1 Pd2 Pd1 126.37(4) 18 .
S1 Pd2 Pd1 48.94(3) . .
Pd1 Pd2 Pd1 118.66(3) 18 .
S1 Pd2 U1 54.06(3) 4 17
S1 Pd2 U1 130.71(3) 19 17
S1 Pd2 U1 54.06(3) 18 17
S1 Pd2 U1 130.71(3) . 17
Pd1 Pd2 U1 62.147(11) 18 17
Pd1 Pd2 U1 179.19(3) . 17
S1 Pd2 U1 130.71(3) 4 .
S1 Pd2 U1 54.06(3) 19 .
S1 Pd2 U1 130.71(3) 18 .
S1 Pd2 U1 54.06(3) . .
Pd1 Pd2 U1 179.19(3) 18 .
Pd1 Pd2 U1 62.146(11) . .
U1 Pd2 U1 117.05(2) 17 .
S1 Pd2 Cs2 115.58(4) 4 29
S1 Pd2 Cs2 115.58(4) 19 29
S1 Pd2 Cs2 58.56(3) 18 29
S1 Pd2 Cs2 58.56(3) . 29
Pd1 Pd2 Cs2 68.535(13) 18 29
Pd1 Pd2 Cs2 68.535(13) . 29
U1 Pd2 Cs2 111.999(6) 17 29
U1 Pd2 Cs2 111.999(6) . 29
S1 Pd2 Cs2 58.56(3) 4 13_545
S1 Pd2 Cs2 58.56(3) 19 13_545
S1 Pd2 Cs2 115.58(4) 18 13_545
S1 Pd2 Cs2 115.58(4) . 13_545
Pd1 Pd2 Cs2 68.535(13) 18 13_545
Pd1 Pd2 Cs2 68.535(13) . 13_545
U1 Pd2 Cs2 111.999(6) 17 13_545
U1 Pd2 Cs2 111.999(6) . 13_545
Cs2 Pd2 Cs2 88.322(18) 29 13_545
Pd2 S1 Pd1 82.66(4) . .
Pd2 S1 U1 81.68(4) . .
Pd1 S1 U1 81.38(4) . .
Pd2 S1 Cs1 173.21(5) . .
Pd1 S1 Cs1 91.17(4) . .
U1 S1 Cs1 100.27(4) . .
Pd2 S1 Cs2 89.32(4) . 29
Pd1 S1 Cs2 87.85(4) . 29
U1 S1 Cs2 166.74(4) . 29
Cs1 S1 Cs2 87.61(3) . 29
Pd2 S1 Cs2 98.84(4) . .
Pd1 S1 Cs2 172.14(5) . .
U1 S1 Cs2 106.46(4) . .
Cs1 S1 Cs2 86.90(3) . .
Cs2 S1 Cs2 84.46(3) 29 .
Pd1 S2 Pd1 84.32(6) 26_455 25
Pd1 S2 U1 82.49(5) 26_455 .
Pd1 S2 U1 82.49(5) 25 .
Pd1 S2 Cs1 175.00(6) 26_455 .
Pd1 S2 Cs1 91.386(13) 25 .
U1 S2 Cs1 99.52(4) . .
Pd1 S2 Cs1 91.386(13) 26_455 21
Pd1 S2 Cs1 175.00(6) 25 21
U1 S2 Cs1 99.52(4) . 21
Cs1 S2 Cs1 92.79(4) . 21
Pd1 S2 Cs2 89.10(5) 26_455 21
Pd1 S2 Cs2 89.10(5) 25 21
U1 S2 Cs2 168.64(6) . 21
Cs1 S2 Cs2 88.27(4) . 21
Cs1 S2 Cs2 88.27(4) 21 21

loop_
_geom_bond_atom_site_label_1
_geom_bond_atom_site_label_2
_geom_bond_distance
_geom_bond_site_symmetry_2
U1 S1 2.7174(12) .
U1 S1 2.7174(12) 2
U1 S1 2.7174(12) 20
U1 S1 2.7174(12) 19
U1 S2 2.7505(18) .
U1 S2 2.7506(18) 2
U1 Pd2 3.3209(5) .
U1 Pd2 3.3209(5) 17
U1 Pd1 3.3227(6) .
U1 Pd1 3.3227(6) 2
U1 Pd1 3.3741(7) 25
U1 Pd1 3.3741(7) 26_455
Cs1 S1 3.3769(13) .
Cs1 S1 3.3769(13) 8
Cs1 S1 3.3769(13) 11
Cs1 S1 3.3769(13) 14
Cs1 S2 3.3792(12) 14
Cs1 S2 3.3792(12) 26
Cs1 S2 3.3792(12) 21
Cs1 S2 3.3792(12) .
Cs1 Pd1 4.1603(2) .
Cs1 Pd1 4.1603(2) 22
Cs1 Pd1 4.1603(2) 25
Cs1 Pd1 4.1603(2) 14
Cs2 S2 3.7156(18) 21
Cs2 S2 3.7156(18) 6_554
Cs2 S1 3.7580(12) 14
Cs2 S1 3.7580(12) 16_455
Cs2 S1 3.7580(12) 29
Cs2 S1 3.7580(12) 31_455
Cs2 S1 3.8020(13) .
Cs2 S1 3.8020(13) 3
Cs2 S1 3.8020(13) 20
Cs2 S1 3.8020(13) 18
Cs2 Pd1 4.3632(6) 14
Cs2 Pd1 4.3632(6) 13_455
Pd1 S2 2.3464(14) 26
Pd1 S2 2.3464(14) 25
Pd1 S1 2.3622(13) 19
Pd1 S1 2.3622(13) .
Pd1 Pd2 3.1070(7) .
Pd1 Pd1 3.1497(11) 2_655
Pd1 U1 3.3741(7) 25
Pd1 Cs1 4.1603(2) 25
Pd1 Cs2 4.3632(6) 13_545
Pd1 Cs2 4.3632(6) 29
Pd2 S1 2.3424(13) 4
Pd2 S1 2.3424(13) 19
Pd2 S1 2.3424(13) 18
Pd2 S1 2.3424(13) .
Pd2 Pd1 3.1070(7) 18
Pd2 U1 3.3209(5) 17
Pd2 Cs2 4.4045(7) 29
Pd2 Cs2 4.4045(7) 13_545
S1 Cs2 3.7580(12) 29
S2 Pd1 2.3464(14) 26_455
S2 Pd1 2.3464(14) 25
S2 Cs1 3.3792(12) 21
S2 Cs2 3.7157(18) 21
